data_4128710
loop_
_publ_author_name
'Li, Hongze'
'Shen, Shou-Jie'
'Zhu, Cheng-Liang'
'Xu, Hao'

_publ_section_title
;
 Direct Intermolecular Anti-Markovnikov Hydroazidation of Unactivated
 Olefins.
;
_journal_issue 23
_journal_name_full 'Journal of the American Chemical Society'
_journal_page_first 9415
_journal_page_last 9421
_journal_paper_doi 10.1021/jacs.9b04381
_journal_volume 141
_journal_year 2019
_chemical_formula_moiety 'C16 H22 N2 O4 S'
_chemical_formula_sum 'C16 H22 N2 O4 S'
_chemical_formula_weight 338.41
_space_group_crystal_system triclinic
_space_group_IT_number 2
_space_group_name_Hall '-P 1'
_space_group_name_H-M_alt 'P -1'
_atom_sites_solution_hydrogens mixed
_atom_sites_solution_primary dual
_audit_creation_date 2017-06-27
_audit_creation_method
;
Olex2 1.2-alpha
(compiled 2017.06.07 svn.r3419 for OlexSys, GUI svn.r5353)
;
_cell_angle_alpha 82.378(3)
_cell_angle_beta 86.980(3)
_cell_angle_gamma 87.899(3)
_cell_formula_units_Z 2
_cell_length_a 7.247(2)
_cell_length_b 10.734(3)
_cell_length_c 10.837(3)
_cell_measurement_reflns_used 8484
_cell_measurement_temperature 173(2)
_cell_measurement_theta_max 25.44
_cell_measurement_theta_min 2.82
_cell_volume 834.0(4)
_computing_cell_refinement 'SAINT v8.34A (Bruker, 2013)'
_computing_data_collection 'COSMO (BRUKER, V1.61, 2009)'
_computing_data_reduction 'SAINT v8.34A (Bruker, 2013)'
_computing_molecular_graphics 'Olex2 (Dolomanov et al., 2009)'
_computing_publication_material 'Olex2 (Dolomanov et al., 2009)'
_computing_structure_refinement 'XL (Sheldrick, 2008)'
_computing_structure_solution 'ShelXT (Sheldrick, 2015)'
_diffrn_ambient_temperature 173(2)
_diffrn_detector_area_resol_mean 8.36
_diffrn_measured_fraction_theta_full 0.999
_diffrn_measured_fraction_theta_max 0.996
_diffrn_measurement_device_type 'Bruker APEX-II CCD'
_diffrn_measurement_method '\f and \w scans'
_diffrn_radiation_monochromator graphite
_diffrn_radiation_type MoK\a
_diffrn_radiation_wavelength 0.71073
_diffrn_reflns_av_R_equivalents 0.0229
_diffrn_reflns_av_unetI/netI 0.0176
_diffrn_reflns_Laue_measured_fraction_full 0.999
_diffrn_reflns_Laue_measured_fraction_max 0.996
_diffrn_reflns_limit_h_max 8
_diffrn_reflns_limit_h_min -8
_diffrn_reflns_limit_k_max 12
_diffrn_reflns_limit_k_min -12
_diffrn_reflns_limit_l_max 13
_diffrn_reflns_limit_l_min -13
_diffrn_reflns_number 13524
_diffrn_reflns_point_group_measured_fraction_full 0.999
_diffrn_reflns_point_group_measured_fraction_max 0.996
_diffrn_reflns_theta_full 25.242
_diffrn_reflns_theta_max 25.442
_diffrn_reflns_theta_min 1.898
_diffrn_source 'sealed tube'
_diffrn_standards_number 0
_exptl_absorpt_coefficient_mu 0.216
_exptl_absorpt_correction_T_max 0.7452
_exptl_absorpt_correction_T_min 0.6901
_exptl_absorpt_correction_type multi-scan
_exptl_absorpt_process_details
'SADABS-2014/5 (Bruker,2014/5) was used for absorption correction. wR2(int) was 0.0520 before and 0.0393 after correction. The Ratio of minimum to maximum transmission is 0.9261. The \l/2 correction factor is 0.00150.'
_exptl_crystal_colour colourless
_exptl_crystal_colour_primary colourless
_exptl_crystal_density_diffrn 1.348
_exptl_crystal_description block
_exptl_crystal_F_000 360
_exptl_crystal_recrystallization_method 'used as received'
_exptl_crystal_size_max 0.434
_exptl_crystal_size_mid 0.319
_exptl_crystal_size_min 0.13
_refine_diff_density_max 1.011
_refine_diff_density_min -0.447
_refine_diff_density_rms 0.095
_refine_ls_extinction_method none
_refine_ls_goodness_of_fit_ref 1.084
_refine_ls_hydrogen_treatment constr
_refine_ls_matrix_type full
_refine_ls_number_parameters 210
_refine_ls_number_reflns 3073
_refine_ls_number_restraints 0
_refine_ls_restrained_S_all 1.084
_refine_ls_R_factor_all 0.0882
_refine_ls_R_factor_gt 0.0830
_refine_ls_shift/su_max 0.000
_refine_ls_shift/su_mean 0.000
_refine_ls_structure_factor_coef Fsqd
_refine_ls_weighting_details 'w=1/[\s^2^(Fo^2^)+(0.1446P)^2^+1.4825P] where P=(Fo^2^+2Fc^2^)/3'
_refine_ls_weighting_scheme calc
_refine_ls_wR_factor_gt 0.2466
_refine_ls_wR_factor_ref 0.2523
_reflns_Friedel_coverage 0.000
_reflns_number_gt 2766
_reflns_number_total 3073
_reflns_threshold_expression 'I > 2\s(I)'
_cod_data_source_file ja9b04381_si_002.cif
_cod_data_source_block hx617a
_cod_database_code 4128710
_shelxl_version_number 2014/6
_shelx_space_group_comment
;
The symmetry employed for this shelxl refinement is uniquely defined
by the following loop, which should always be used as a source of
symmetry information in preference to the above space-group names.
They are only intended as comments.
;
_shelx_estimated_absorpt_t_max 0.973
_shelx_estimated_absorpt_t_min 0.912
_olex2_refinement_description
;
1. Fixed Uiso
 At 1.2 times of:
  All C(H) groups, All C(H,H) groups, All N(H) groups
 At 1.5 times of:
  All C(H,H,H) groups
2.a Riding coordinates:
 N1(H1)
2.b Ternary CH refined with riding coordinates:
 C2(H2), C3(H3), C6(H6)
2.c Secondary CH2 refined with riding coordinates:
 C1(H1A,H1B), C4(H4A,H4B), C5(H5A,H5B), C8(H8A,H8B)
2.d Aromatic/amide H refined with riding coordinates:
 C12(H12), C13(H13), C15(H15), C16(H16)
2.e Idealised Me refined as rotating group:
 C9(H9A,H9B,H9C), C10(H10A,H10B,H10C)
;
_olex2_diffrn_ambient_temperature_device 'Oxford Cryosystems'
_olex2_exptl_crystal_mounting_method 'The crystal was mounted on a nylon loop with paratone oil'
_olex2_submission_original_sample_id HL-5-115
_olex2_submission_special_instructions 'No special instructions were received'

loop_
_space_group_symop_operation_xyz
'x, y, z'
'-x, -y, -z'

loop_
_atom_site_label
_atom_site_type_symbol
_atom_site_fract_x
_atom_site_fract_y
_atom_site_fract_z
_atom_site_U_iso_or_equiv
_atom_site_adp_type
_atom_site_occupancy
_atom_site_site_symmetry_order
_atom_site_calc_flag
_atom_site_refinement_flags_posn
S1 S -0.04711(12) 0.51117(8) 0.79477(8) 0.0338(3) Uani 1 1 d .
O1 O -0.1210(3) 0.4325(2) 0.9021(2) 0.0389(6) Uani 1 1 d .
O2 O -0.1515(4) 0.5367(3) 0.6862(2) 0.0417(7) Uani 1 1 d .
O3 O 0.7734(5) 0.2312(4) 0.7260(3) 0.0662(9) Uani 1 1 d .
O4 O 0.7307(5) 0.3004(4) 0.5331(3) 0.0747(11) Uani 1 1 d .
N1 N -0.0068(5) 0.6421(3) 0.8434(3) 0.0404(8) Uani 1 1 d .
H1 H 0.0683 0.6285 0.9053 0.048 Uiso 1 1 d R
N2 N 0.6812(5) 0.2857(3) 0.6440(4) 0.0498(9) Uani 1 1 d .
C1 C 0.0488(6) 0.7533(4) 0.7597(4) 0.0523(10) Uani 1 1 d .
H1A H -0.0611 0.8069 0.7358 0.063 Uiso 1 1 calc R
H1B H 0.1117 0.7285 0.6830 0.063 Uiso 1 1 calc R
C2 C 0.1826(7) 0.8269(4) 0.8293(4) 0.0533(11) Uani 1 1 d .
H2 H 0.1193 0.8370 0.9118 0.064 Uiso 1 1 calc R
C3 C 0.3698(8) 0.7617(5) 0.8573(6) 0.0721(15) Uani 1 1 d .
H3 H 0.3630 0.6858 0.9216 0.087 Uiso 1 1 calc R
C4 C 0.4695(9) 0.7390(8) 0.7381(7) 0.098(2) Uani 1 1 d .
H4A H 0.3890 0.6976 0.6858 0.118 Uiso 1 1 calc R
H4B H 0.5820 0.6855 0.7542 0.118 Uiso 1 1 calc R
C5 C 0.5200(10) 0.8705(8) 0.6742(8) 0.112(3) Uani 1 1 d .
H5A H 0.4626 0.8909 0.5928 0.135 Uiso 1 1 calc R
H5B H 0.6555 0.8793 0.6625 0.135 Uiso 1 1 calc R
C6 C 0.4296(11) 0.9578(8) 0.7778(7) 0.104(3) Uani 1 1 d .
H6 H 0.4846 1.0426 0.7718 0.125 Uiso 1 1 calc R
C7 C 0.2279(9) 0.9622(5) 0.7655(6) 0.0745(15) Uani 1 1 d .
C8 C 0.4784(11) 0.8698(6) 0.8955(7) 0.095(2) Uani 1 1 d .
H8A H 0.4276 0.8998 0.9733 0.114 Uiso 1 1 calc R
H8B H 0.6126 0.8503 0.9004 0.114 Uiso 1 1 calc R
C9 C 0.1608(10) 0.9957(6) 0.6339(6) 0.0857(19) Uani 1 1 d .
H9A H 0.2098 0.9331 0.5817 0.129 Uiso 1 1 calc GR
H9B H 0.2040 1.0790 0.5989 0.129 Uiso 1 1 calc GR
H9C H 0.0254 0.9965 0.6367 0.129 Uiso 1 1 calc GR
C10 C 0.1470(11) 1.0589(6) 0.8404(8) 0.099(2) Uani 1 1 d .
H10A H 0.0121 1.0532 0.8465 0.149 Uiso 1 1 calc GR
H10B H 0.1806 1.1427 0.8000 0.149 Uiso 1 1 calc GR
H10C H 0.1950 1.0446 0.9242 0.149 Uiso 1 1 calc GR
C11 C 0.1676(5) 0.4420(3) 0.7491(3) 0.0338(8) Uani 1 1 d .
C12 C 0.2971(5) 0.4087(4) 0.8384(3) 0.0392(8) Uani 1 1 d .
H12 H 0.2698 0.4215 0.9226 0.047 Uiso 1 1 calc R
C13 C 0.4659(5) 0.3569(4) 0.8040(3) 0.0406(9) Uani 1 1 d .
H13 H 0.5563 0.3330 0.8637 0.049 Uiso 1 1 calc R
C14 C 0.5002(5) 0.3407(4) 0.6803(4) 0.0406(9) Uani 1 1 d .
C15 C 0.3742(6) 0.3737(4) 0.5905(4) 0.0492(10) Uani 1 1 d .
H15 H 0.4029 0.3622 0.5062 0.059 Uiso 1 1 calc R
C16 C 0.2039(6) 0.4243(4) 0.6263(3) 0.0456(9) Uani 1 1 d .
H16 H 0.1130 0.4467 0.5666 0.055 Uiso 1 1 calc R

loop_
_atom_site_aniso_label
_atom_site_aniso_U_11
_atom_site_aniso_U_22
_atom_site_aniso_U_33
_atom_site_aniso_U_23
_atom_site_aniso_U_13
_atom_site_aniso_U_12
S1 0.0342(5) 0.0379(5) 0.0302(5) -0.0047(4) -0.0048(3) -0.0065(3)
O1 0.0380(13) 0.0453(14) 0.0338(13) -0.0035(11) -0.0015(10) -0.0126(11)
O2 0.0407(14) 0.0490(15) 0.0362(14) -0.0053(11) -0.0108(11) -0.0020(11)
O3 0.0537(19) 0.074(2) 0.071(2) -0.0165(18) -0.0083(17) 0.0193(16)
O4 0.060(2) 0.112(3) 0.054(2) -0.028(2) 0.0123(16) 0.007(2)
N1 0.0472(18) 0.0396(17) 0.0354(16) -0.0050(13) -0.0067(13) -0.0091(13)
N2 0.0424(19) 0.054(2) 0.057(2) -0.0212(17) 0.0012(16) -0.0032(15)
C1 0.047(2) 0.052(2) 0.056(3) 0.0020(19) -0.0042(19) -0.0052(18)
C2 0.071(3) 0.049(2) 0.040(2) -0.0089(18) 0.005(2) -0.011(2)
C3 0.073(3) 0.066(3) 0.079(4) -0.002(3) -0.027(3) -0.009(3)
C4 0.062(4) 0.121(6) 0.109(5) -0.009(5) -0.002(4) 0.008(4)
C5 0.071(4) 0.137(7) 0.112(6) 0.026(5) 0.033(4) 0.010(4)
C6 0.102(5) 0.117(6) 0.090(5) 0.015(4) -0.017(4) -0.051(5)
C7 0.078(4) 0.065(3) 0.080(4) -0.007(3) -0.004(3) -0.007(3)
C8 0.116(5) 0.078(4) 0.095(5) -0.005(3) -0.046(4) -0.017(4)
C9 0.095(4) 0.068(3) 0.090(4) 0.016(3) -0.031(3) -0.004(3)
C10 0.120(6) 0.055(3) 0.131(6) -0.032(4) -0.028(5) 0.001(3)
C11 0.0350(18) 0.0376(18) 0.0294(17) -0.0036(13) -0.0038(13) -0.0077(14)
C12 0.0408(19) 0.050(2) 0.0282(17) -0.0089(15) -0.0027(14) -0.0071(16)
C13 0.0380(19) 0.048(2) 0.0371(19) -0.0075(16) -0.0080(15) -0.0043(16)
C14 0.038(2) 0.043(2) 0.042(2) -0.0108(16) 0.0017(15) -0.0058(15)
C15 0.049(2) 0.070(3) 0.0302(19) -0.0129(18) -0.0010(16) -0.0025(19)
C16 0.046(2) 0.061(2) 0.0303(19) -0.0073(17) -0.0080(16) -0.0017(18)

loop_
_atom_type_symbol
_atom_type_description
_atom_type_scat_dispersion_real
_atom_type_scat_dispersion_imag
_atom_type_scat_source
C C 0.0033 0.0016 'International Tables Vol C Tables 4.2.6.8 and 6.1.1.4'
H H 0.0000 0.0000 'International Tables Vol C Tables 4.2.6.8 and 6.1.1.4'
N N 0.0061 0.0033 'International Tables Vol C Tables 4.2.6.8 and 6.1.1.4'
O O 0.0106 0.0060 'International Tables Vol C Tables 4.2.6.8 and 6.1.1.4'
S S 0.1246 0.1234 'International Tables Vol C Tables 4.2.6.8 and 6.1.1.4'

loop_
_geom_angle_atom_site_label_1
_geom_angle_atom_site_label_2
_geom_angle_atom_site_label_3
_geom_angle
O1 S1 N1 105.26(16)
O1 S1 C11 107.47(16)
O2 S1 O1 119.82(16)
O2 S1 N1 108.68(17)
O2 S1 C11 107.05(16)
N1 S1 C11 108.09(17)
S1 N1 H1 109.6
C1 N1 S1 122.7(3)
C1 N1 H1 109.6
O3 N2 O4 124.2(4)
O3 N2 C14 117.9(4)
O4 N2 C14 117.8(4)
N1 C1 H1A 110.1
N1 C1 H1B 110.1
N1 C1 C2 107.9(3)
H1A C1 H1B 108.4
C2 C1 H1A 110.1
C2 C1 H1B 110.1
C1 C2 H2 106.4
C1 C2 C7 115.7(4)
C3 C2 C1 115.8(4)
C3 C2 H2 106.4
C3 C2 C7 105.5(4)
C7 C2 H2 106.4
C2 C3 H3 114.2
C2 C3 C8 101.5(5)
C4 C3 C2 109.4(5)
C4 C3 H3 114.2
C4 C3 C8 101.9(6)
C8 C3 H3 114.2
C3 C4 H4A 110.8
C3 C4 H4B 110.8
C3 C4 C5 104.7(7)
H4A C4 H4B 108.9
C5 C4 H4A 110.8
C5 C4 H4B 110.8
C4 C5 H5A 111.7
C4 C5 H5B 111.7
C4 C5 C6 100.3(5)
H5A C5 H5B 109.5
C6 C5 H5A 111.7
C6 C5 H5B 111.7
C5 C6 H6 113.7
C7 C6 C5 106.9(6)
C7 C6 H6 113.7
C7 C6 C8 109.6(6)
C8 C6 C5 97.8(6)
C8 C6 H6 113.7
C6 C7 C2 99.4(5)
C6 C7 C9 116.3(6)
C6 C7 C10 107.8(6)
C9 C7 C2 115.1(5)
C10 C7 C2 111.0(5)
C10 C7 C9 106.9(5)
C3 C8 H8A 113.2
C3 C8 H8B 113.2
C6 C8 C3 92.4(5)
C6 C8 H8A 113.2
C6 C8 H8B 113.2
H8A C8 H8B 110.6
C7 C9 H9A 109.5
C7 C9 H9B 109.5
C7 C9 H9C 109.5
H9A C9 H9B 109.5
H9A C9 H9C 109.5
H9B C9 H9C 109.5
C7 C10 H10A 109.5
C7 C10 H10B 109.5
C7 C10 H10C 109.5
H10A C10 H10B 109.5
H10A C10 H10C 109.5
H10B C10 H10C 109.5
C12 C11 S1 118.8(3)
C16 C11 S1 119.8(3)
C16 C11 C12 121.4(4)
C11 C12 H12 120.3
C13 C12 C11 119.5(3)
C13 C12 H12 120.3
C12 C13 H13 120.8
C12 C13 C14 118.3(3)
C14 C13 H13 120.8
C13 C14 N2 118.1(4)
C15 C14 N2 118.9(4)
C15 C14 C13 123.0(4)
C14 C15 H15 120.9
C14 C15 C16 118.2(4)
C16 C15 H15 120.9
C11 C16 C15 119.5(4)
C11 C16 H16 120.2
C15 C16 H16 120.2

loop_
_geom_bond_atom_site_label_1
_geom_bond_atom_site_label_2
_geom_bond_distance
S1 O1 1.435(3)
S1 O2 1.423(3)
S1 N1 1.607(3)
S1 C11 1.774(4)
O3 N2 1.214(5)
O4 N2 1.228(5)
N1 H1 0.8799
N1 C1 1.456(5)
N2 C14 1.474(5)
C1 H1A 0.9900
C1 H1B 0.9900
C1 C2 1.557(6)
C2 H2 1.0000
C2 C3 1.530(8)
C2 C7 1.562(7)
C3 H3 1.0000
C3 C4 1.491(10)
C3 C8 1.538(8)
C4 H4A 0.9900
C4 H4B 0.9900
C4 C5 1.535(11)
C5 H5A 0.9900
C5 H5B 0.9900
C5 C6 1.651(12)
C6 H6 1.0000
C6 C7 1.473(10)
C6 C8 1.532(9)
C7 C9 1.524(8)
C7 C10 1.486(9)
C8 H8A 0.9900
C8 H8B 0.9900
C9 H9A 0.9800
C9 H9B 0.9800
C9 H9C 0.9800
C10 H10A 0.9800
C10 H10B 0.9800
C10 H10C 0.9800
C11 C12 1.387(5)
C11 C16 1.380(5)
C12 H12 0.9500
C12 C13 1.379(6)
C13 H13 0.9500
C13 C14 1.382(5)
C14 C15 1.373(6)
C15 H15 0.9500
C15 C16 1.388(6)
C16 H16 0.9500
